data_2213564
loop_
_publ_author_name
'J. Radha Krishna'
' Krishnaiah, M.'
'Stephen Babu, M. F.'
'Suresh Reddy, C.'
'Vedavati G. Puranik.'

_publ_section_title
;
 3-(3-Methylphenoxy)-1,5-dihydro-2,4,3-benzodioxaphosphepin-3-one
;
_journal_coeditor_code SJ2278
_journal_issue 5
_journal_name_full 'Acta Crystallographica Section E'
_journal_page_first o2405
_journal_page_last o2406
_journal_paper_doi 10.1107/S1600536807015954
_journal_volume 63
_journal_year 2007
_chemical_formula_iupac 'C15 H15 O4 P'
_chemical_formula_moiety 'C15 H15 O4 P'
_chemical_formula_sum 'C15 H15 O4 P'
_chemical_formula_weight 290.24
_chemical_name_systematic
;
3-(3-Methylphenoxy)-1,5-dihydro-2,4,3-benzodioxaphosphepin-3-one
;
_space_group_IT_number 14
_symmetry_cell_setting monoclinic
_symmetry_space_group_name_Hall '-P 2yn'
_symmetry_space_group_name_H-M 'P 1 21/n 1'
_atom_sites_solution_hydrogens geom
_atom_sites_solution_primary direct
_atom_sites_solution_secondary difmap
_audit_creation_method SHELXL97
_cell_angle_alpha 90.00
_cell_angle_beta 95.782(2)
_cell_angle_gamma 90.00
_cell_formula_units_Z 4
_cell_length_a 9.4405(10)
_cell_length_b 15.2017(16)
_cell_length_c 9.7458(10)
_cell_measurement_reflns_used 899
_cell_measurement_temperature 293(2)
_cell_measurement_theta_max 25.00
_cell_measurement_theta_min 2.68
_cell_volume 1391.5(3)
_computing_cell_refinement 'SAINT (Bruker, 2002)'
_computing_data_collection 'SMART (Bruker, 2001)'
_computing_data_reduction SAINT
_computing_molecular_graphics 'ZORTEPII (Zsolnai, 1998)'
_computing_publication_material
;
enCIFer (Allen <i>et al.</i>,  2004) and PARST (Nardelli, 1995)
;
_computing_structure_refinement 'SHELXL97 (Sheldrick, 1997)'
_computing_structure_solution 'SHELXS97 (Sheldrick, 1997)'
_diffrn_ambient_temperature 293(2)
_diffrn_measured_fraction_theta_full 0.999
_diffrn_measured_fraction_theta_max 0.999
_diffrn_measurement_device_type 'Bruker SMART APEX CCD area-detector'
_diffrn_measurement_method \w
_diffrn_radiation_monochromator graphite
_diffrn_radiation_source 'fine-focus sealed tube'
_diffrn_radiation_type MoK\a
_diffrn_radiation_wavelength 0.71073
_diffrn_reflns_av_R_equivalents 0.0270
_diffrn_reflns_av_sigmaI/netI 0.0163
_diffrn_reflns_limit_h_max 11
_diffrn_reflns_limit_h_min -11
_diffrn_reflns_limit_k_max 18
_diffrn_reflns_limit_k_min -18
_diffrn_reflns_limit_l_max 11
_diffrn_reflns_limit_l_min -11
_diffrn_reflns_number 16173
_diffrn_reflns_theta_full 25.00
_diffrn_reflns_theta_max 25.00
_diffrn_reflns_theta_min 2.68
_diffrn_standards_number 0
_exptl_absorpt_coefficient_mu 0.208
_exptl_absorpt_correction_T_max 0.959
_exptl_absorpt_correction_T_min 0.836
_exptl_absorpt_correction_type multi-scan
_exptl_absorpt_process_details '(SADABS; Bruker, 2001)'
_exptl_crystal_colour colourless
_exptl_crystal_density_diffrn 1.385
_exptl_crystal_density_method 'not measured'
_exptl_crystal_description block
_exptl_crystal_F_000 608
_exptl_crystal_size_max 0.38
_exptl_crystal_size_mid 0.34
_exptl_crystal_size_min 0.20
_refine_diff_density_max 0.226
_refine_diff_density_min -0.224
_refine_ls_extinction_method none
_refine_ls_goodness_of_fit_ref 1.181
_refine_ls_hydrogen_treatment mixed
_refine_ls_matrix_type full
_refine_ls_number_parameters 229
_refine_ls_number_reflns 2457
_refine_ls_number_restraints 0
_refine_ls_restrained_S_all 1.181
_refine_ls_R_factor_all 0.0537
_refine_ls_R_factor_gt 0.0495
_refine_ls_shift/su_max 0.001
_refine_ls_shift/su_mean 0.000
_refine_ls_structure_factor_coef Fsqd
_refine_ls_weighting_details 'calc w = 1/[\s^2^(Fo^2^)+(0.0447P)^2^+0.6861P] where P=(Fo^2^+2Fc^2^)/3'
_refine_ls_weighting_scheme calc
_refine_ls_wR_factor_gt 0.1145
_refine_ls_wR_factor_ref 0.1169
_reflns_number_gt 2304
_reflns_number_total 2457
_reflns_threshold_expression I>2\s(I)
_cod_data_source_file sj2278.cif
_cod_data_source_block I
_cod_depositor_comments
;
The following automatic conversions were performed:
'_symmetry_cell_setting' value 'Monoclinic' changed to 'monoclinic'
according to '/home/saulius/struct/CIF-dictionaries/cif_core.dic'
dictionary named 'cif_core.dic' version 2.4.1 from 2010-06-29.

Automatic conversion script
Id: cif_fix_enum 1527 2010-12-29 10:47:43Z saulius 

The following automatic conversions were performed:

'_symmetry_cell_setting' value 'Monoclinic' changed to 'monoclinic'
according to /home/saulius/struct/CIF-dictionaries/cif_core.dic
dictionary named 'cif_core.dic' version 2.4.1 from 2010-06-29.

Automatic conversion script
Id: cif_fix_values 1715 2011-07-08 13:25:40Z adriana 
;
_cod_original_sg_symbol_H-M 'P 21/n'
_cod_database_code 2213564
_cod_database_fobs_code 2213564

loop_
_symmetry_equiv_pos_as_xyz
'x, y, z'
'-x+1/2, y+1/2, -z+1/2'
'-x, -y, -z'
'x-1/2, -y-1/2, z-1/2'

loop_
_atom_site_type_symbol
_atom_site_label
_atom_site_fract_x
_atom_site_fract_y
_atom_site_fract_z
_atom_site_U_iso_or_equiv
_atom_site_adp_type
_atom_site_calc_flag
_atom_site_refinement_flags
_atom_site_occupancy
H H1B 0.917(2) -0.0477(16) 0.155(2) 0.046(6) Uiso d . 1
H H1A 0.861(3) 0.0248(16) 0.254(3) 0.051(7) Uiso d . 1
H H14 0.710(3) 0.1230(16) -0.039(3) 0.051(7) Uiso d . 1
H H5B 0.965(3) 0.1467(16) 0.409(3) 0.056(7) Uiso d . 1
H H9 1.099(3) -0.1349(19) 0.253(3) 0.067(8) Uiso d . 1
H H5A 1.120(3) 0.1866(18) 0.449(3) 0.065(8) Uiso d . 1
H H18 0.598(3) 0.2135(17) 0.316(3) 0.055(7) Uiso d . 1
H H17 0.355(4) 0.188(2) 0.239(3) 0.083(9) Uiso d . 1
H H7 1.395(3) -0.050(2) 0.542(3) 0.079(9) Uiso d . 1
H H16 0.290(3) 0.1295(19) 0.021(3) 0.079(9) Uiso d . 1
H H6 1.297(3) 0.092(2) 0.527(3) 0.077(9) Uiso d . 1
H H8 1.300(3) -0.161(2) 0.409(3) 0.077(9) Uiso d . 1
P P3 0.95300(7) 0.17206(4) 0.12972(6) 0.0471(2) Uani d . 1
O O2 0.96005(17) 0.07175(11) 0.09953(15) 0.0488(4) Uani d . 1
O O12 0.81116(17) 0.18791(12) 0.19813(17) 0.0552(5) Uani d . 1
O O4 1.06595(17) 0.19351(11) 0.25298(17) 0.0525(4) Uani d . 1
C C13 0.6713(2) 0.16995(14) 0.1437(2) 0.0441(5) Uani d . 1
C C1 0.9425(3) 0.00625(17) 0.2053(3) 0.0514(6) Uani d . 1
C C17 0.4295(3) 0.1753(2) 0.1840(3) 0.0688(8) Uani d . 1
C C10 1.0741(2) -0.00767(16) 0.3010(2) 0.0464(5) Uani d . 1
C C11 1.1328(3) 0.05989(16) 0.3860(2) 0.0477(6) Uani d . 1
C C14 0.6366(3) 0.13571(16) 0.0140(2) 0.0475(6) Uani d . 1
C C15 0.4945(3) 0.12077(16) -0.0322(3) 0.0533(6) Uani d . 1
C C18 0.5687(3) 0.19024(17) 0.2296(3) 0.0531(6) Uani d . 1
O O20 0.9707(2) 0.22364(14) 0.00823(19) 0.0765(6) Uani d . 1
C C8 1.2552(3) -0.1063(2) 0.4018(3) 0.0685(8) Uani d . 1
C C5 1.0656(3) 0.14842(18) 0.3860(2) 0.0551(6) Uani d . 1
C C6 1.2536(3) 0.0427(2) 0.4751(3) 0.0608(7) Uani d . 1
C C19 0.4540(3) 0.0842(2) -0.1749(3) 0.0731(8) Uani d . 1
H H19A 0.5385 0.0744 -0.2199 0.110 Uiso calc R 1
H H19B 0.3937 0.1255 -0.2276 0.110 Uiso calc R 1
H H19C 0.4041 0.0296 -0.1680 0.110 Uiso calc R 1
C C9 1.1379(3) -0.08979(18) 0.3091(3) 0.0600(7) Uani d . 1
C C7 1.3130(3) -0.0397(2) 0.4842(3) 0.0684(8) Uani d . 1
C C16 0.3917(3) 0.1410(2) 0.0541(3) 0.0672(8) Uani d . 1

loop_
_atom_site_aniso_label
_atom_site_aniso_U_11
_atom_site_aniso_U_22
_atom_site_aniso_U_33
_atom_site_aniso_U_12
_atom_site_aniso_U_13
_atom_site_aniso_U_23
P3 0.0502(4) 0.0520(4) 0.0390(3) -0.0056(3) 0.0042(3) 0.0021(3)
O2 0.0520(9) 0.0576(10) 0.0370(8) 0.0002(7) 0.0055(7) -0.0070(7)
O12 0.0523(10) 0.0660(11) 0.0464(9) 0.0069(8) 0.0005(7) -0.0126(8)
O4 0.0568(10) 0.0488(10) 0.0505(10) -0.0112(8) -0.0012(8) 0.0011(7)
C13 0.0484(13) 0.0395(12) 0.0439(12) 0.0061(10) 0.0020(10) 0.0054(10)
C1 0.0538(15) 0.0454(14) 0.0545(15) -0.0091(11) 0.0029(12) -0.0074(12)
C17 0.0589(17) 0.076(2) 0.075(2) 0.0094(14) 0.0236(15) 0.0025(16)
C10 0.0472(13) 0.0487(14) 0.0446(13) -0.0043(10) 0.0103(10) 0.0018(10)
C11 0.0524(13) 0.0537(14) 0.0373(12) -0.0054(11) 0.0057(10) 0.0005(10)
C14 0.0530(14) 0.0479(14) 0.0424(13) 0.0023(11) 0.0084(11) 0.0038(10)
C15 0.0569(15) 0.0486(14) 0.0532(15) -0.0074(11) -0.0004(12) 0.0108(11)
C18 0.0611(16) 0.0515(15) 0.0477(14) 0.0112(12) 0.0103(12) 0.0007(12)
O20 0.0871(14) 0.0877(15) 0.0541(11) -0.0194(11) 0.0038(10) 0.0230(10)
C8 0.0675(18) 0.0645(19) 0.075(2) 0.0135(15) 0.0169(15) 0.0169(16)
C5 0.0685(18) 0.0561(15) 0.0383(13) -0.0039(13) -0.0062(12) -0.0094(11)
C6 0.0611(16) 0.0717(19) 0.0477(15) -0.0093(14) -0.0039(12) 0.0070(13)
C19 0.0742(19) 0.083(2) 0.0588(17) -0.0238(16) -0.0082(14) 0.0035(15)
C9 0.0660(17) 0.0509(15) 0.0643(17) -0.0013(13) 0.0124(14) 0.0010(13)
C7 0.0531(16) 0.087(2) 0.0636(18) 0.0031(15) 0.0005(14) 0.0246(16)
C16 0.0479(15) 0.0731(19) 0.080(2) -0.0034(13) 0.0044(14) 0.0060(16)

loop_
_atom_type_symbol
_atom_type_description
_atom_type_scat_dispersion_real
_atom_type_scat_dispersion_imag
_atom_type_scat_source
C C 0.0033 0.0016 'International Tables Vol C Tables 4.2.6.8 and 6.1.1.4'
H H 0.0000 0.0000 'International Tables Vol C Tables 4.2.6.8 and 6.1.1.4'
P P 0.1023 0.0942 'International Tables Vol C Tables 4.2.6.8 and 6.1.1.4'
O O 0.0106 0.0060 'International Tables Vol C Tables 4.2.6.8 and 6.1.1.4'

loop_
_geom_angle_atom_site_label_1
_geom_angle_atom_site_label_2
_geom_angle_atom_site_label_3
_geom_angle
O20 P3 O2 111.51(11)
O20 P3 O4 113.07(11)
O2 P3 O4 108.18(9)
O20 P3 O12 115.96(12)
O2 P3 O12 106.55(9)
O4 P3 O12 100.76(9)
C1 O2 P3 121.80(15)
C13 O12 P3 128.33(15)
C5 O4 P3 121.42(15)
C14 C13 C18 121.8(2)
C14 C13 O12 123.4(2)
C18 C13 O12 114.8(2)
O2 C1 C10 113.13(19)
O2 C1 H1B 105.2(14)
C10 C1 H1B 109.9(14)
O2 C1 H1A 107.2(14)
C10 C1 H1A 112.5(14)
H1B C1 H1A 108.5(19)
C18 C17 C16 120.8(3)
C18 C17 H17 121.9(19)
C16 C17 H17 117.3(19)
C9 C10 C11 119.0(2)
C9 C10 C1 119.6(2)
C11 C10 C1 121.4(2)
C6 C11 C10 119.0(2)
C6 C11 C5 119.6(2)
C10 C11 C5 121.4(2)
C13 C14 C15 119.5(2)
C13 C14 H14 117.9(15)
C15 C14 H14 122.6(15)
C16 C15 C14 118.7(2)
C16 C15 C19 121.0(3)
C14 C15 C19 120.3(2)
C17 C18 C13 118.6(3)
C17 C18 H18 123.1(15)
C13 C18 H18 118.3(16)
C7 C8 C9 119.7(3)
C7 C8 H8 117.5(18)
C9 C8 H8 122.8(19)
O4 C5 C11 112.6(2)
O4 C5 H5B 107.5(14)
C11 C5 H5B 113.1(15)
O4 C5 H5A 103.6(16)
C11 C5 H5A 110.3(16)
H5B C5 H5A 109(2)
C7 C6 C11 121.2(3)
C7 C6 H6 121.3(17)
C11 C6 H6 117.5(18)
C15 C19 H19A 109.5
C15 C19 H19B 109.5
H19A C19 H19B 109.5
C15 C19 H19C 109.5
H19A C19 H19C 109.5
H19B C19 H19C 109.5
C8 C9 C10 121.1(3)
C8 C9 H9 119.5(18)
C10 C9 H9 119.4(18)
C8 C7 C6 120.0(3)
C8 C7 H7 119.2(19)
C6 C7 H7 120.7(19)
C15 C16 C17 120.6(3)
C15 C16 H16 118.5(18)
C17 C16 H16 120.9(18)

loop_
_geom_bond_atom_site_label_1
_geom_bond_atom_site_label_2
_geom_bond_distance
P3 O20 1.4437(19)
P3 O2 1.5556(18)
P3 O4 1.5583(16)
P3 O12 1.5735(18)
O2 C1 1.454(3)
O12 C13 1.400(3)
O4 C5 1.467(3)
C13 C14 1.376(3)
C13 C18 1.377(3)
C1 C10 1.493(3)
C1 H1B 0.97(2)
C1 H1A 0.99(3)
C17 C18 1.363(4)
C17 C16 1.383(4)
C17 H17 0.94(3)
C10 C9 1.385(4)
C10 C11 1.398(3)
C11 C6 1.386(4)
C11 C5 1.488(4)
C14 C15 1.390(3)
C14 H14 0.93(2)
C15 C16 1.381(4)
C15 C19 1.511(4)
C18 H18 0.93(3)
C8 C7 1.370(5)
C8 C9 1.380(4)
C8 H8 0.94(3)
C5 H5B 1.00(3)
C5 H5A 0.96(3)
C6 C7 1.373(4)
C6 H6 0.96(3)
C19 H19A 0.9600
C19 H19B 0.9600
C19 H19C 0.9600
C9 H9 0.93(3)
C7 H7 0.93(3)
C16 H16 1.00(3)

loop_
_geom_hbond_atom_site_label_D
_geom_hbond_atom_site_label_H
_geom_hbond_atom_site_label_A
_geom_hbond_site_symmetry_A
_geom_hbond_distance_DH
_geom_hbond_distance_HA
_geom_hbond_distance_DA
_geom_hbond_angle_DHA
C1 H1A O12 1_555 0.99(3) 2.57(2) 3.025(3) 108.0(18)
C5 H5B O12 1_555 1.00(3) 2.48(3) 2.932(3) 106.8(19)
C18 H18 O20 4_566 0.93(3) 2.51(3) 3.233(3) 134(2)

loop_
_geom_torsion_atom_site_label_1
_geom_torsion_atom_site_label_2
_geom_torsion_atom_site_label_3
_geom_torsion_atom_site_label_4
_geom_torsion
O20 P3 O2 C1 -178.85(17)
O4 P3 O2 C1 56.20(19)
O12 P3 O2 C1 -51.41(18)
O20 P3 O12 C13 65.4(2)
O2 P3 O12 C13 -59.4(2)
O4 P3 O12 C13 -172.21(18)
O20 P3 O4 C5 179.67(19)
O2 P3 O4 C5 -56.3(2)
O12 P3 O4 C5 55.2(2)
P3 O12 C13 C14 -1.6(3)
P3 O12 C13 C18 179.22(17)
P3 O2 C1 C10 -79.9(2)
O2 C1 C10 C9 -118.7(2)
O2 C1 C10 C11 63.1(3)
C9 C10 C11 C6 0.4(3)
C1 C10 C11 C6 178.7(2)
C9 C10 C11 C5 -177.5(2)
C1 C10 C11 C5 0.7(4)
C18 C13 C14 C15 -0.2(4)
O12 C13 C14 C15 -179.4(2)
C13 C14 C15 C16 0.1(4)
C13 C14 C15 C19 179.3(2)
C16 C17 C18 C13 -0.3(4)
C14 C13 C18 C17 0.3(4)
O12 C13 C18 C17 179.6(2)
P3 O4 C5 C11 80.4(3)
C6 C11 C5 O4 118.0(2)
C10 C11 C5 O4 -64.1(3)
C10 C11 C6 C7 -2.2(4)
C5 C11 C6 C7 175.8(3)
C7 C8 C9 C10 -2.3(4)
C11 C10 C9 C8 1.8(4)
C1 C10 C9 C8 -176.5(2)
C9 C8 C7 C6 0.5(4)
C11 C6 C7 C8 1.8(4)
C14 C15 C16 C17 -0.1(4)
C19 C15 C16 C17 -179.3(3)
C18 C17 C16 C15 0.2(5)

loop_
_cod_related_entry_id
_cod_related_entry_database
_cod_related_entry_code
1 ChemSpider 21124596
